data_7131387
loop_
_publ_author_name
'Obijalska, Emilia'
'Pietrzak, Anna'
'Constantinides, Christos P.'
'Sommer, Roger D.'
'Kaszy&#x144;ski, Piotr'

_publ_section_title
;
 "Super stable" Blatter radicals through ArLi addition: surprising
 chemistry of 7-(trifluoromethyl)benzo[<i>e</i>][1,2,4]triazine.
;
_journal_issue 27
_journal_name_full 'Chemical communications (Cambridge, England)'
_journal_page_first 4008
_journal_page_last 4011
_journal_paper_doi 10.1039/d3cc00832k
_journal_volume 59
_journal_year 2023
_chemical_formula_moiety 'C60.50 H40 Cl F6 N9'
_chemical_formula_sum 'C60.5 H40 Cl F6 N9'
_chemical_formula_weight 1042.46
_space_group_crystal_system monoclinic
_space_group_IT_number 15
_space_group_name_Hall '-C 2yc'
_space_group_name_H-M_alt 'C 1 2/c 1'
_atom_sites_solution_hydrogens geom
_atom_sites_solution_primary other
_audit_creation_method SHELXL-2018/3
_audit_update_record
;
2022-04-29 deposited with the CCDC.	2023-03-07 downloaded from the CCDC.
;
_cell_angle_alpha 90
_cell_angle_beta 104.453(2)
_cell_angle_gamma 90
_cell_formula_units_Z 8
_cell_length_a 14.4385(6)
_cell_length_b 28.0905(10)
_cell_length_c 28.3020(11)
_cell_measurement_reflns_used 9300
_cell_measurement_temperature 100.(2)
_cell_measurement_theta_max 22.0140
_cell_measurement_theta_min 2.4440
_cell_volume 11115.6(8)
_computing_cell_refinement 'SAINT V8.37A (Bruker AXS Inc., 2015)'
_computing_data_reduction 'SAINT V8.37A (Bruker AXS Inc., 2015)'
_computing_structure_refinement 'SHELXL-2018/3 (Sheldrick, 2018)'
_computing_structure_solution 'SHELXT 2014/5 (Sheldrick, 2014)'
_diffrn_ambient_temperature 100.(2)
_diffrn_measured_fraction_theta_full 0.999
_diffrn_measured_fraction_theta_max 0.999
_diffrn_measurement_device_type 'Bruker-Nonius X8 Kappa APEX II'
_diffrn_measurement_method 'phi and omega scans'
_diffrn_radiation_monochromator graphite
_diffrn_radiation_type MoK\a
_diffrn_radiation_wavelength 0.71073
_diffrn_reflns_av_R_equivalents 0.0440
_diffrn_reflns_av_unetI/netI 0.0224
_diffrn_reflns_Laue_measured_fraction_full 0.999
_diffrn_reflns_Laue_measured_fraction_max 0.999
_diffrn_reflns_limit_h_max 16
_diffrn_reflns_limit_h_min -16
_diffrn_reflns_limit_k_max 31
_diffrn_reflns_limit_k_min -29
_diffrn_reflns_limit_l_max 31
_diffrn_reflns_limit_l_min -31
_diffrn_reflns_number 123103
_diffrn_reflns_point_group_measured_fraction_full 0.999
_diffrn_reflns_point_group_measured_fraction_max 0.999
_diffrn_reflns_theta_full 23.532
_diffrn_reflns_theta_max 23.532
_diffrn_reflns_theta_min 1.450
_diffrn_source 'fine-focus sealed tube'
_exptl_absorpt_coefficient_mu 0.136
_exptl_absorpt_correction_T_max 0.75
_exptl_absorpt_correction_T_min 0.69
_exptl_absorpt_correction_type multi-scan
_exptl_absorpt_process_details 'SADABS V2014/5 (Bruker AXS Inc.)'
_exptl_crystal_colour 'dark blue-green'
_exptl_crystal_density_diffrn 1.246
_exptl_crystal_description block
_exptl_crystal_F_000 4296
_exptl_crystal_size_max 0.432
_exptl_crystal_size_mid 0.255
_exptl_crystal_size_min 0.176
_refine_diff_density_max 0.390
_refine_diff_density_min -1.654
_refine_diff_density_rms 0.068
_refine_ls_extinction_method none
_refine_ls_goodness_of_fit_ref 1.068
_refine_ls_hydrogen_treatment constr
_refine_ls_matrix_type full
_refine_ls_number_parameters 870
_refine_ls_number_reflns 8259
_refine_ls_number_restraints 867
_refine_ls_restrained_S_all 1.055
_refine_ls_R_factor_all 0.1046
_refine_ls_R_factor_gt 0.0887
_refine_ls_shift/su_max 0.000
_refine_ls_shift/su_mean 0.000
_refine_ls_structure_factor_coef Fsqd
_refine_ls_weighting_details 'w=1/[\s^2^(Fo^2^)+(0.0937P)^2^+65.8076P] where P=(Fo^2^+2Fc^2^)/3'
_refine_ls_weighting_scheme calc
_refine_ls_wR_factor_gt 0.2252
_refine_ls_wR_factor_ref 0.2388
_reflns_Friedel_coverage 0.000
_reflns_number_gt 6860
_reflns_number_total 8259
_reflns_threshold_expression 'I > 2\s(I)'
_cod_data_source_file d3cc00832k2.cif
_cod_data_source_block rds470
_cod_depositor_comments 'Adding full bibliography for 7131387--7131388.cif.'
_cod_original_sg_symbol_H-M 'C 2/c'
_cod_original_formula_sum 'C60.50 H40 Cl F6 N9'
_cod_database_code 7131387
_shelx_shelxl_version_number 2018/3
_shelx_space_group_comment
;
The symmetry employed for this shelxl refinement is uniquely defined
by the following loop, which should always be used as a source of
symmetry information in preference to the above space-group names.
They are only intended as comments.
;

loop_
_space_group_symop_operation_xyz
'x, y, z'
'-x, y, -z+1/2'
'x+1/2, y+1/2, z'
'-x+1/2, y+1/2, -z+1/2'
'-x, -y, -z'
'x, -y, z-1/2'
'-x+1/2, -y+1/2, -z'
'x+1/2, -y+1/2, z-1/2'

loop_
_atom_site_label
_atom_site_type_symbol
_atom_site_fract_x
_atom_site_fract_y
_atom_site_fract_z
_atom_site_U_iso_or_equiv
_atom_site_adp_type
_atom_site_occupancy
_atom_site_site_symmetry_order
_atom_site_calc_flag
_atom_site_refinement_flags_posn
_atom_site_refinement_flags_adp
_atom_site_refinement_flags_occupancy
_atom_site_disorder_assembly
_atom_site_disorder_group
F1 F 1.1078(3) 0.42473(15) 0.61344(15) 0.0905(12) Uani 1 1 d D . . . .
F2 F 1.0909(2) 0.49838(13) 0.59528(15) 0.0835(11) Uani 1 1 d D . . . .
F3 F 1.1218(2) 0.45028(14) 0.54406(15) 0.0842(11) Uani 1 1 d D . . . .
F4 F 0.2362(6) 0.2791(3) 0.5462(3) 0.073(3) Uani 0.584(15) 1 d D . P A 1
F5 F 0.2642(8) 0.3426(3) 0.5876(6) 0.122(7) Uani 0.584(15) 1 d D . P A 1
F6 F 0.3145(5) 0.2767(4) 0.6178(3) 0.094(4) Uani 0.584(15) 1 d D . P A 1
F4A F 0.3059(8) 0.3228(6) 0.6190(4) 0.089(6) Uani 0.416(15) 1 d D . P A 2
F5A F 0.2691(14) 0.2635(4) 0.5733(8) 0.136(10) Uani 0.416(15) 1 d D . P A 2
F6A F 0.2307(7) 0.3320(6) 0.5466(5) 0.112(7) Uani 0.416(15) 1 d D . P A 2
N1 N 0.6209(3) 0.41824(12) 0.31608(12) 0.0328(8) Uani 1 1 d . . . . .
N2 N 0.6291(3) 0.40594(14) 0.27095(13) 0.0410(9) Uani 1 1 d . . . . .
N3 N 0.6201(3) 0.32398(13) 0.29209(13) 0.0431(10) Uani 1 1 d . . . . .
N4 N 0.7479(3) 0.43569(13) 0.60211(13) 0.0405(9) Uani 1 1 d D . . . .
N5 N 0.6517(3) 0.44225(12) 0.58234(13) 0.0355(8) Uani 1 1 d . . . . .
N6 N 0.6743(3) 0.41583(11) 0.50557(12) 0.0294(8) Uani 1 1 d . . . . .
N7 N 0.6518(3) 0.32245(12) 0.61518(12) 0.0351(8) Uani 1 1 d D . . . .
N8 N 0.7353(3) 0.31237(12) 0.59993(12) 0.0339(8) Uani 1 1 d . . . . .
N9 N 0.6478(2) 0.33165(11) 0.51919(12) 0.0291(8) Uani 1 1 d . . . . .
C1 C 0.6318(4) 0.36090(18) 0.26169(16) 0.0443(12) Uani 1 1 d D . . . .
C2 C 0.6185(3) 0.33635(15) 0.33674(15) 0.0333(10) Uani 1 1 d . . . . .
C3 C 0.6242(3) 0.38544(14) 0.35305(14) 0.0291(9) Uani 1 1 d . . . . .
C4 C 0.6325(3) 0.39704(14) 0.40055(14) 0.0296(9) Uani 1 1 d . . . . .
H4 H 0.638189 0.429508 0.410227 0.036 Uiso 1 1 calc R U . . .
C5 C 0.6328(3) 0.36062(13) 0.43630(14) 0.0287(9) Uani 1 1 d . . . . .
C6 C 0.6155(3) 0.31191(14) 0.41801(15) 0.0328(10) Uani 1 1 d . . . . .
H6 H 0.608076 0.287438 0.439945 0.039 Uiso 1 1 calc R U . . .
C7 C 0.6097(3) 0.30060(14) 0.37137(15) 0.0351(10) Uani 1 1 d . . . . .
H7 H 0.599641 0.268389 0.361146 0.042 Uiso 1 1 calc R U . . .
C14 C 0.6331(16) 0.3399(8) 0.2120(4) 0.049(6) Uani 0.39(3) 1 d DG . P B 1
C15 C 0.6187(18) 0.2922(9) 0.1993(7) 0.066(6) Uani 0.39(3) 1 d G . P B 1
H15 H 0.599428 0.270546 0.220882 0.079 Uiso 0.39(3) 1 calc R U P B 1
C16 C 0.6325(16) 0.2761(9) 0.1552(7) 0.093(9) Uani 0.39(3) 1 d G . P B 1
H16 H 0.622641 0.243477 0.146491 0.112 Uiso 0.39(3) 1 calc R U P B 1
C17 C 0.6607(19) 0.3077(10) 0.1237(4) 0.076(7) Uani 0.39(3) 1 d G . P B 1
H17 H 0.670085 0.296752 0.093450 0.091 Uiso 0.39(3) 1 calc R U P B 1
C18 C 0.675(3) 0.3555(9) 0.1363(6) 0.089(10) Uani 0.39(3) 1 d G . P B 1
H18 H 0.694314 0.377096 0.114801 0.106 Uiso 0.39(3) 1 calc R U P B 1
C19 C 0.661(2) 0.3715(7) 0.1805(6) 0.061(7) Uani 0.39(3) 1 d G . P B 1
H19 H 0.671101 0.404165 0.189192 0.074 Uiso 0.39(3) 1 calc R U P B 1
C14A C 0.6585(14) 0.3512(5) 0.2150(4) 0.044(3) Uani 0.61(3) 1 d D . P B 2
C15A C 0.6230(12) 0.3095(5) 0.1910(5) 0.048(3) Uani 0.61(3) 1 d . . P B 2
H15A H 0.582217 0.289542 0.203905 0.058 Uiso 0.61(3) 1 calc R U P B 2
C16A C 0.6470(12) 0.2966(6) 0.1477(5) 0.065(4) Uani 0.61(3) 1 d . . P B 2
H16A H 0.624102 0.267813 0.131378 0.078 Uiso 0.61(3) 1 calc R U P B 2
C17A C 0.7041(17) 0.3265(6) 0.1297(5) 0.078(5) Uani 0.61(3) 1 d . . P B 2
H17A H 0.719119 0.318372 0.099853 0.093 Uiso 0.61(3) 1 calc R U P B 2
C18A C 0.7421(18) 0.3692(5) 0.1534(6) 0.079(5) Uani 0.61(3) 1 d . . P B 2
H18A H 0.783218 0.388800 0.140269 0.094 Uiso 0.61(3) 1 calc R U P B 2
C19A C 0.7180(16) 0.3816(4) 0.1960(6) 0.059(4) Uani 0.61(3) 1 d . . P B 2
H19A H 0.741211 0.410343 0.212420 0.071 Uiso 0.61(3) 1 calc R U P B 2
C20 C 0.6509(3) 0.36909(13) 0.48493(14) 0.0283(9) Uani 1 1 d . . . . .
C21 C 0.6166(3) 0.43141(14) 0.53717(14) 0.0316(9) Uani 1 1 d . . . . .
C22 C 0.7733(3) 0.42737(13) 0.52189(15) 0.0305(9) Uani 1 1 d . . . . .
C23 C 0.8114(3) 0.43761(14) 0.57145(16) 0.0355(10) Uani 1 1 d . . . . .
C24 C 0.9074(4) 0.44851(16) 0.58818(18) 0.0432(11) Uani 1 1 d . . . . .
H24 H 0.932931 0.456991 0.621370 0.052 Uiso 1 1 calc R U . . .
C25 C 0.9663(4) 0.44698(16) 0.55605(19) 0.0462(11) Uani 1 1 d . . . . .
C26 C 0.9298(4) 0.43633(16) 0.50758(18) 0.0453(11) Uani 1 1 d . . . . .
H26 H 0.970687 0.434962 0.486036 0.054 Uiso 1 1 calc R U . . .
C27 C 0.8324(3) 0.42757(15) 0.49033(17) 0.0380(10) Uani 1 1 d . . . . .
H27 H 0.806361 0.421670 0.456574 0.046 Uiso 1 1 calc R U . . .
C28 C 0.7761(10) 0.4442(4) 0.6535(2) 0.042(3) Uani 0.823(16) 1 d D . P C 1
C29 C 0.7340(5) 0.4814(2) 0.6731(2) 0.0430(19) Uani 0.823(16) 1 d . . P C 1
H29 H 0.688524 0.501818 0.652678 0.052 Uiso 0.823(16) 1 calc R U P C 1
C30 C 0.7605(6) 0.4878(3) 0.7236(2) 0.056(2) Uani 0.823(16) 1 d . . P C 1
H30 H 0.731795 0.512489 0.737980 0.067 Uiso 0.823(16) 1 calc R U P C 1
C31 C 0.8273(9) 0.4591(5) 0.7523(3) 0.070(3) Uani 0.823(16) 1 d . . P C 1
H31 H 0.845697 0.464033 0.786612 0.084 Uiso 0.823(16) 1 calc R U P C 1
C32 C 0.8679(8) 0.4231(4) 0.7319(4) 0.079(4) Uani 0.823(16) 1 d . . P C 1
H32 H 0.914537 0.403083 0.751985 0.095 Uiso 0.823(16) 1 calc R U P C 1
C33 C 0.8407(8) 0.4159(4) 0.6817(3) 0.066(3) Uani 0.823(16) 1 d . . P C 1
H33 H 0.868437 0.390740 0.667568 0.079 Uiso 0.823(16) 1 calc R U P C 1
C28A C 0.790(6) 0.454(3) 0.6501(11) 0.042(3) Uani 0.177(16) 1 d D . P C 2
C29A C 0.808(6) 0.4962(16) 0.6688(18) 0.13(3) Uani 0.177(16) 1 d . . P C 2
H29A H 0.803830 0.521190 0.645754 0.150 Uiso 0.177(16) 1 calc R U P C 2
C30A C 0.833(5) 0.510(2) 0.7180(18) 0.12(3) Uani 0.177(16) 1 d . . P C 2
H30A H 0.824979 0.542774 0.725901 0.149 Uiso 0.177(16) 1 calc R U P C 2
C31A C 0.866(3) 0.481(2) 0.752(2) 0.074(11) Uani 0.177(16) 1 d . . P C 2
H31A H 0.895033 0.492347 0.783746 0.088 Uiso 0.177(16) 1 calc R U P C 2
C32A C 0.861(8) 0.437(3) 0.744(2) 0.13(4) Uani 0.177(16) 1 d . . P C 2
H32A H 0.867979 0.414387 0.769686 0.151 Uiso 0.177(16) 1 calc R U P C 2
C33A C 0.845(6) 0.423(3) 0.698(2) 0.10(2) Uani 0.177(16) 1 d . . P C 2
H33A H 0.867918 0.391905 0.692635 0.118 Uiso 0.177(16) 1 calc R U P C 2
C34 C 0.5132(3) 0.43671(14) 0.51704(15) 0.0343(9) Uani 1 1 d . . . . .
C35 C 0.4725(3) 0.44192(14) 0.46736(16) 0.0382(10) Uani 1 1 d . . . . .
H35 H 0.512226 0.442164 0.445192 0.046 Uiso 1 1 calc R U . . .
C36 C 0.3752(4) 0.44674(16) 0.45005(19) 0.0470(12) Uani 1 1 d . . . . .
H36 H 0.348417 0.449698 0.415930 0.056 Uiso 1 1 calc R U . . .
C37 C 0.3157(4) 0.44735(16) 0.4813(2) 0.0495(12) Uani 1 1 d . . . . .
H37 H 0.248493 0.450820 0.469036 0.059 Uiso 1 1 calc R U . . .
C38 C 0.3561(4) 0.44278(18) 0.5311(2) 0.0516(12) Uani 1 1 d . . . . .
H38 H 0.315986 0.443548 0.553059 0.062 Uiso 1 1 calc R U . . .
C39 C 0.4530(4) 0.43718(17) 0.54894(18) 0.0445(11) Uani 1 1 d . . . . .
H39 H 0.479290 0.433616 0.583034 0.053 Uiso 1 1 calc R U . . .
C40 C 1.0702(4) 0.4545(2) 0.5767(2) 0.0631(14) Uani 1 1 d D . . . .
C41 C 0.7317(3) 0.31976(14) 0.55472(15) 0.0318(9) Uani 1 1 d . . . . .
C42 C 0.5597(3) 0.32373(13) 0.53253(14) 0.0278(9) Uani 1 1 d . . . . .
C43 C 0.5628(3) 0.31837(13) 0.58195(14) 0.0296(9) Uani 1 1 d . . . . .
C44 C 0.4775(3) 0.31050(15) 0.59555(15) 0.0367(10) Uani 1 1 d . . . . .
H44 H 0.478664 0.305419 0.628879 0.044 Uiso 1 1 calc R U . . .
C45 C 0.3923(3) 0.31011(16) 0.56095(16) 0.0384(10) Uani 1 1 d . . . . .
C46 C 0.3888(3) 0.31599(15) 0.51206(16) 0.0397(10) Uani 1 1 d . . . . .
H46 H 0.329167 0.315688 0.488410 0.048 Uiso 1 1 calc R U . . .
C47 C 0.4730(3) 0.32231(14) 0.49785(15) 0.0324(9) Uani 1 1 d . . . . .
H47 H 0.471331 0.325684 0.464252 0.039 Uiso 1 1 calc R U . . .
C48 C 0.6558(18) 0.3114(12) 0.6646(4) 0.030(3) Uani 0.548(15) 1 d D . P D 1
C49 C 0.6465(16) 0.3449(8) 0.6985(6) 0.061(5) Uani 0.548(15) 1 d . . P D 1
H49 H 0.635989 0.377310 0.689013 0.073 Uiso 0.548(15) 1 calc R U P D 1
C50 C 0.6524(13) 0.3321(7) 0.7462(6) 0.072(5) Uani 0.548(15) 1 d . . P D 1
H50 H 0.646699 0.355488 0.769488 0.086 Uiso 0.548(15) 1 calc R U P D 1
C51 C 0.6668(10) 0.2846(6) 0.7598(4) 0.074(4) Uani 0.548(15) 1 d . . P D 1
H51 H 0.670082 0.275754 0.792594 0.089 Uiso 0.548(15) 1 calc R U P D 1
C52 C 0.6762(8) 0.2504(5) 0.7270(4) 0.058(3) Uani 0.548(15) 1 d . . P D 1
H52 H 0.686083 0.218066 0.736966 0.070 Uiso 0.548(15) 1 calc R U P D 1
C53 C 0.6712(8) 0.2633(4) 0.6785(3) 0.041(3) Uani 0.548(15) 1 d . . P D 1
H53 H 0.678107 0.239994 0.655329 0.049 Uiso 0.548(15) 1 calc R U P D 1
C48A C 0.672(3) 0.3191(15) 0.6670(5) 0.052(9) Uani 0.452(15) 1 d D . P D 2
C49A C 0.6217(18) 0.3544(8) 0.6853(6) 0.048(4) Uani 0.452(15) 1 d . . P D 2
H49A H 0.580241 0.375857 0.663992 0.057 Uiso 0.452(15) 1 calc R U P D 2
C50A C 0.6344(16) 0.3569(10) 0.7358(6) 0.089(7) Uani 0.452(15) 1 d . . P D 2
H50A H 0.605638 0.382204 0.749332 0.106 Uiso 0.452(15) 1 calc R U P D 2
C51A C 0.6872(16) 0.3238(13) 0.7658(7) 0.104(9) Uani 0.452(15) 1 d . . P D 2
H51A H 0.687900 0.322562 0.799446 0.125 Uiso 0.452(15) 1 calc R U P D 2
C52A C 0.7390(17) 0.2923(9) 0.7463(6) 0.122(11) Uani 0.452(15) 1 d . . P D 2
H52A H 0.785001 0.272706 0.767367 0.146 Uiso 0.452(15) 1 calc R U P D 2
C53A C 0.7263(14) 0.2882(7) 0.6963(6) 0.078(7) Uani 0.452(15) 1 d . . P D 2
H53A H 0.756399 0.263142 0.683207 0.094 Uiso 0.452(15) 1 calc R U P D 2
C54 C 0.8233(3) 0.31327(14) 0.54030(16) 0.0342(9) Uani 1 1 d . . . . .
C55 C 0.9087(3) 0.32358(15) 0.57377(18) 0.0406(10) Uani 1 1 d . . . . .
H55 H 0.907520 0.334310 0.605445 0.049 Uiso 1 1 calc R U . . .
C56 C 0.9952(4) 0.31862(17) 0.5621(2) 0.0496(12) Uani 1 1 d . . . . .
H56 H 1.053043 0.325746 0.585615 0.059 Uiso 1 1 calc R U . . .
C57 C 0.9976(4) 0.30322(17) 0.5161(2) 0.0519(12) Uani 1 1 d . . . . .
H57 H 1.057100 0.299914 0.507770 0.062 Uiso 1 1 calc R U . . .
C58 C 0.9137(4) 0.29267(15) 0.48223(19) 0.0439(11) Uani 1 1 d . . . . .
H58 H 0.915607 0.281910 0.450662 0.053 Uiso 1 1 calc R U . . .
C59 C 0.8266(3) 0.29763(14) 0.49387(16) 0.0353(10) Uani 1 1 d . . . . .
H59 H 0.768997 0.290401 0.470256 0.042 Uiso 1 1 calc R U . . .
C60 C 0.3014(4) 0.30486(18) 0.57627(17) 0.0532(12) Uani 1 1 d D . . . .
Cl1S Cl 1.0229(4) 0.31306(9) 0.70394(10) 0.229(3) Uani 1 1 d D . . . .
C1S C 0.9163(11) 0.2993(6) 0.7362(5) 0.101(5) Uani 0.5 1 d D . P . .
H1SA H 0.860301 0.320185 0.723962 0.121 Uiso 0.5 1 calc R U P . .
H1SB H 0.896080 0.265500 0.732594 0.121 Uiso 0.5 1 calc R U P . .
C8 C 0.6075(3) 0.46851(14) 0.32235(15) 0.0316(9) Uani 1 1 d . . . . .
C12 C 0.5024(4) 0.53457(18) 0.3166(2) 0.0562(14) Uani 1 1 d . . . . .
H12 H 0.439268 0.547016 0.310198 0.067 Uiso 1 1 calc R U . . .
C13 C 0.5159(4) 0.48589(17) 0.3133(2) 0.0523(13) Uani 1 1 d . . . . .
H13 H 0.462663 0.464940 0.304990 0.063 Uiso 1 1 calc R U . . .
C9 C 0.6833(4) 0.49846(18) 0.3351(2) 0.0586(15) Uani 1 1 d . . . . .
H9 H 0.746593 0.486272 0.341664 0.070 Uiso 1 1 calc R U . . .
C11 C 0.5776(4) 0.56437(16) 0.32862(17) 0.0417(11) Uani 1 1 d . . . . .
H11 H 0.567451 0.597683 0.330212 0.050 Uiso 1 1 calc R U . . .
C10 C 0.6681(4) 0.54679(19) 0.3385(3) 0.0681(17) Uani 1 1 d . . . . .
H10 H 0.721142 0.567785 0.347815 0.082 Uiso 1 1 calc R U . . .

loop_
_atom_site_aniso_label
_atom_site_aniso_U_11
_atom_site_aniso_U_22
_atom_site_aniso_U_33
_atom_site_aniso_U_23
_atom_site_aniso_U_13
_atom_site_aniso_U_12
F1 0.063(2) 0.095(3) 0.102(3) 0.024(2) 0.000(2) -0.011(2)
F2 0.064(2) 0.071(2) 0.112(3) -0.026(2) 0.016(2) -0.0251(17)
F3 0.052(2) 0.101(3) 0.106(3) -0.019(2) 0.0328(19) -0.0089(18)
F4 0.054(4) 0.109(7) 0.062(4) -0.016(4) 0.029(3) -0.037(4)
F5 0.123(11) 0.055(4) 0.246(18) -0.030(6) 0.150(12) -0.020(4)
F6 0.070(4) 0.158(11) 0.061(4) 0.035(5) 0.028(3) -0.040(5)
F4A 0.068(7) 0.147(15) 0.064(6) -0.033(7) 0.042(5) -0.013(8)
F5A 0.155(19) 0.073(6) 0.23(3) -0.030(9) 0.145(19) -0.055(8)
F6A 0.049(5) 0.205(17) 0.097(8) 0.069(10) 0.044(6) 0.025(7)
N1 0.043(2) 0.0339(18) 0.0288(18) 0.0047(14) 0.0237(16) 0.0069(15)
N2 0.054(2) 0.049(2) 0.0282(19) 0.0082(16) 0.0250(18) 0.0221(19)
N3 0.064(3) 0.042(2) 0.0264(19) -0.0029(16) 0.0168(18) 0.0161(19)
N4 0.052(2) 0.043(2) 0.0295(18) -0.0095(16) 0.0160(16) 0.0061(18)
N5 0.047(2) 0.0312(19) 0.0321(19) -0.0060(15) 0.0173(16) 0.0038(16)
N6 0.045(2) 0.0204(16) 0.0282(18) -0.0052(13) 0.0195(15) -0.0054(14)
N7 0.047(2) 0.037(2) 0.0259(17) 0.0008(15) 0.0168(16) 0.0050(16)
N8 0.046(2) 0.0270(18) 0.0311(19) -0.0007(15) 0.0140(16) 0.0028(16)
N9 0.0421(19) 0.0241(17) 0.0245(17) 0.0003(13) 0.0148(15) -0.0033(14)
C1 0.060(3) 0.052(3) 0.025(2) 0.0063(19) 0.018(2) 0.023(2)
C2 0.043(3) 0.032(2) 0.029(2) -0.0033(17) 0.0159(19) 0.0046(18)
C3 0.038(2) 0.027(2) 0.028(2) 0.0026(16) 0.0175(18) 0.0022(17)
C4 0.044(2) 0.0206(19) 0.029(2) -0.0029(16) 0.0197(19) -0.0006(17)
C5 0.042(2) 0.0216(19) 0.029(2) -0.0022(15) 0.0210(18) -0.0025(17)
C6 0.051(3) 0.021(2) 0.032(2) -0.0030(17) 0.020(2) -0.0047(18)
C7 0.055(3) 0.022(2) 0.031(2) -0.0076(17) 0.016(2) -0.0023(19)
C14 0.062(13) 0.063(11) 0.025(7) 0.004(6) 0.018(7) 0.028(9)
C15 0.105(14) 0.066(11) 0.024(9) -0.006(8) 0.011(9) 0.029(12)
C16 0.14(2) 0.094(14) 0.054(11) -0.014(10) 0.047(12) 0.029(14)
C17 0.090(16) 0.097(15) 0.046(11) -0.001(9) 0.031(11) 0.051(12)
C18 0.17(3) 0.083(12) 0.032(9) 0.023(8) 0.054(13) 0.074(15)
C19 0.097(17) 0.065(10) 0.031(8) 0.020(7) 0.033(10) 0.055(10)
C14A 0.074(9) 0.037(5) 0.027(5) 0.010(4) 0.021(5) 0.029(5)
C15A 0.081(7) 0.040(7) 0.022(5) 0.006(4) 0.011(4) 0.030(5)
C16A 0.100(10) 0.065(8) 0.027(5) -0.001(5) 0.011(6) 0.047(6)
C17A 0.141(14) 0.079(8) 0.022(5) 0.014(4) 0.035(7) 0.055(8)
C18A 0.141(15) 0.064(6) 0.050(7) 0.021(5) 0.062(9) 0.043(7)
C19A 0.108(12) 0.043(5) 0.042(7) 0.014(4) 0.045(8) 0.022(5)
C20 0.046(2) 0.0168(18) 0.028(2) -0.0015(15) 0.0196(18) -0.0021(17)
C21 0.056(2) 0.0194(19) 0.027(2) -0.0062(16) 0.0231(18) -0.0039(18)
C22 0.047(2) 0.0157(18) 0.033(2) -0.0015(16) 0.0177(18) -0.0007(17)
C23 0.049(2) 0.024(2) 0.035(2) -0.0074(18) 0.0135(19) 0.0013(19)
C24 0.051(3) 0.037(2) 0.041(3) -0.011(2) 0.010(2) -0.002(2)
C25 0.050(3) 0.031(2) 0.059(3) -0.006(2) 0.017(2) -0.009(2)
C26 0.053(3) 0.035(2) 0.056(3) -0.001(2) 0.029(2) -0.009(2)
C27 0.051(3) 0.029(2) 0.040(2) -0.0008(19) 0.024(2) -0.008(2)
C28 0.051(6) 0.045(6) 0.032(2) -0.005(3) 0.016(2) 0.010(4)
C29 0.059(4) 0.042(4) 0.027(3) -0.008(2) 0.008(3) 0.012(3)
C30 0.068(5) 0.069(5) 0.030(3) -0.019(3) 0.008(3) 0.019(4)
C31 0.062(7) 0.115(9) 0.028(4) -0.016(5) 0.004(4) 0.037(6)
C32 0.075(6) 0.122(9) 0.031(6) -0.009(5) -0.003(4) 0.057(6)
C33 0.068(5) 0.095(6) 0.031(5) -0.018(4) 0.005(4) 0.042(4)
C28A 0.051(6) 0.045(6) 0.032(2) -0.005(3) 0.016(2) 0.010(4)
C29A 0.20(7) 0.057(12) 0.080(16) -0.025(11) -0.03(3) 0.019(16)
C30A 0.18(6) 0.09(2) 0.081(17) -0.037(13) -0.02(2) 0.02(3)
C31A 0.03(2) 0.12(3) 0.070(17) -0.021(17) 0.016(18) 0.01(2)
C32A 0.23(10) 0.11(3) 0.035(13) -0.002(19) 0.03(2) 0.02(3)
C33A 0.16(5) 0.10(2) 0.034(14) 0.007(14) 0.02(2) 0.06(3)
C34 0.051(2) 0.021(2) 0.035(2) -0.0095(17) 0.0195(19) -0.0048(18)
C35 0.057(3) 0.023(2) 0.038(2) -0.0009(18) 0.020(2) 0.007(2)
C36 0.064(3) 0.032(2) 0.044(3) 0.002(2) 0.012(2) 0.011(2)
C37 0.053(3) 0.035(3) 0.063(3) -0.004(2) 0.018(2) 0.003(2)
C38 0.053(3) 0.049(3) 0.062(3) -0.011(2) 0.030(2) -0.008(2)
C39 0.054(3) 0.045(3) 0.040(3) -0.013(2) 0.025(2) -0.015(2)
C40 0.058(3) 0.058(3) 0.076(4) -0.006(3) 0.020(3) -0.010(3)
C41 0.047(2) 0.021(2) 0.030(2) -0.0022(16) 0.0159(18) -0.0016(18)
C42 0.042(2) 0.0191(19) 0.028(2) -0.0016(16) 0.0205(17) -0.0025(17)
C43 0.044(2) 0.020(2) 0.027(2) -0.0005(16) 0.0123(17) 0.0031(17)
C44 0.058(3) 0.033(2) 0.026(2) 0.0007(18) 0.024(2) -0.003(2)
C45 0.046(2) 0.042(3) 0.032(2) -0.0047(19) 0.0187(19) -0.009(2)
C46 0.049(3) 0.038(2) 0.035(2) -0.0061(19) 0.014(2) -0.009(2)
C47 0.047(2) 0.028(2) 0.027(2) -0.0029(17) 0.0178(18) -0.0062(18)
C48 0.015(5) 0.050(6) 0.023(4) -0.001(4) -0.001(3) 0.010(5)
C49 0.083(12) 0.065(8) 0.025(6) -0.006(5) -0.003(7) 0.035(7)
C50 0.088(13) 0.099(9) 0.027(7) 0.000(7) 0.012(8) 0.050(9)
C51 0.090(10) 0.110(9) 0.027(5) 0.018(5) 0.021(6) 0.041(8)
C52 0.059(7) 0.078(7) 0.038(5) 0.015(4) 0.013(5) 0.014(6)
C53 0.044(6) 0.049(5) 0.032(4) 0.005(4) 0.012(4) 0.008(4)
C48A 0.07(2) 0.067(17) 0.027(5) 0.009(7) 0.020(7) 0.029(14)
C49A 0.065(13) 0.065(10) 0.017(7) -0.004(6) 0.015(8) 0.019(7)
C50A 0.107(14) 0.143(17) 0.018(7) 0.007(8) 0.020(7) 0.063(13)
C51A 0.081(14) 0.20(2) 0.031(9) 0.037(11) 0.016(10) 0.075(15)
C52A 0.140(18) 0.19(2) 0.048(7) 0.073(11) 0.049(10) 0.108(18)
C53A 0.096(13) 0.099(13) 0.050(7) 0.035(8) 0.038(8) 0.058(11)
C54 0.050(2) 0.018(2) 0.039(2) 0.0040(17) 0.020(2) 0.0012(18)
C55 0.050(3) 0.030(2) 0.047(3) -0.001(2) 0.020(2) 0.002(2)
C56 0.047(3) 0.038(3) 0.066(3) -0.002(2) 0.018(2) -0.001(2)
C57 0.054(3) 0.036(3) 0.074(3) -0.001(2) 0.032(3) 0.000(2)
C58 0.063(3) 0.025(2) 0.053(3) -0.001(2) 0.033(2) 0.002(2)
C59 0.050(3) 0.021(2) 0.041(2) -0.0001(18) 0.024(2) -0.0011(19)
C60 0.051(3) 0.068(3) 0.047(3) -0.004(2) 0.023(2) -0.015(2)
Cl1S 0.467(7) 0.0704(15) 0.0853(17) 0.0018(12) -0.051(3) 0.011(2)
C1S 0.163(15) 0.082(10) 0.060(8) 0.030(7) 0.029(9) -0.032(10)
C8 0.041(2) 0.029(2) 0.030(2) 0.0082(17) 0.0193(19) 0.0075(17)
C12 0.041(3) 0.047(3) 0.078(4) -0.022(3) 0.009(3) 0.015(2)
C13 0.038(3) 0.041(3) 0.076(4) -0.024(3) 0.011(2) 0.001(2)
C9 0.037(3) 0.041(3) 0.099(4) 0.012(3) 0.018(3) 0.003(2)
C11 0.056(3) 0.032(2) 0.042(3) 0.008(2) 0.021(2) 0.004(2)
C10 0.052(3) 0.040(3) 0.118(5) 0.007(3) 0.032(3) -0.010(2)

loop_
_atom_type_symbol
_atom_type_description
_atom_type_scat_dispersion_real
_atom_type_scat_dispersion_imag
_atom_type_scat_source
C C 0.0033 0.0016 'International Tables Vol C Tables 4.2.6.8 and 6.1.1.4'
H H 0.0000 0.0000 'International Tables Vol C Tables 4.2.6.8 and 6.1.1.4'
Cl Cl 0.1484 0.1585 'International Tables Vol C Tables 4.2.6.8 and 6.1.1.4'
F F 0.0171 0.0103 'International Tables Vol C Tables 4.2.6.8 and 6.1.1.4'
N N 0.0061 0.0033 'International Tables Vol C Tables 4.2.6.8 and 6.1.1.4'

loop_
_geom_angle_atom_site_label_1
_geom_angle_atom_site_label_2
_geom_angle_atom_site_label_3
_geom_angle
_geom_angle_site_symmetry_1
_geom_angle_site_symmetry_3
_geom_angle_publ_flag
N2 N1 C3 123.1(3) . . ?
N2 N1 C8 114.3(3) . . ?
C3 N1 C8 122.6(3) . . ?
C1 N2 N1 117.0(4) . . ?
C2 N3 C1 115.7(4) . . ?
N5 N4 C23 119.3(3) . . ?
N5 N4 C28 113.2(7) . . ?
C23 N4 C28 123.8(6) . . ?
N5 N4 C28A 119(3) . . ?
C23 N4 C28A 112(3) . . ?
C21 N5 N4 118.7(3) . . ?
C22 N6 C21 114.8(3) . . ?
C22 N6 C20 116.9(3) . . ?
C21 N6 C20 114.6(3) . . ?
C43 N7 N8 119.5(3) . . ?
C43 N7 C48 116.8(11) . . ?
N8 N7 C48 115.6(11) . . ?
C43 N7 C48A 127.6(16) . . ?
N8 N7 C48A 109.1(16) . . ?
C41 N8 N7 116.7(4) . . ?
C41 N9 C42 116.0(3) . . ?
C41 N9 C20 119.2(3) . . ?
C42 N9 C20 118.1(3) . . ?
N2 C1 N3 126.3(4) . . ?
N2 C1 C14A 112.7(6) . . ?
N3 C1 C14A 120.8(6) . . ?
N2 C1 C14 124.8(9) . . ?
N3 C1 C14 108.3(9) . . ?
N3 C2 C7 119.9(4) . . ?
N3 C2 C3 122.9(4) . . ?
C7 C2 C3 117.2(3) . . ?
C4 C3 N1 124.4(4) . . ?
C4 C3 C2 121.8(4) . . ?
N1 C3 C2 113.8(3) . . ?
C3 C4 C5 120.6(4) . . ?
C3 C4 H4 119.7 . . ?
C5 C4 H4 119.7 . . ?
C20 C5 C4 123.7(4) . . ?
C20 C5 C6 119.7(4) . . ?
C4 C5 C6 116.5(3) . . ?
C7 C6 C5 122.3(4) . . ?
C7 C6 H6 118.9 . . ?
C5 C6 H6 118.9 . . ?
C6 C7 C2 120.9(4) . . ?
C6 C7 H7 119.5 . . ?
C2 C7 H7 119.5 . . ?
C15 C14 C19 120.0 . . ?
C15 C14 C1 125.1(10) . . ?
C19 C14 C1 114.6(10) . . ?
C14 C15 C16 120.0 . . ?
C14 C15 H15 120.0 . . ?
C16 C15 H15 120.0 . . ?
C17 C16 C15 120.0 . . ?
C17 C16 H16 120.0 . . ?
C15 C16 H16 120.0 . . ?
C16 C17 C18 120.0 . . ?
C16 C17 H17 120.0 . . ?
C18 C17 H17 120.0 . . ?
C19 C18 C17 120.0 . . ?
C19 C18 H18 120.0 . . ?
C17 C18 H18 120.0 . . ?
C18 C19 C14 120.0 . . ?
C18 C19 H19 120.0 . . ?
C14 C19 H19 120.0 . . ?
C15A C14A C19A 120.8(8) . . ?
C15A C14A C1 116.3(11) . . ?
C19A C14A C1 122.9(10) . . ?
C14A C15A C16A 120.3(11) . . ?
C14A C15A H15A 119.9 . . ?
C16A C15A H15A 119.9 . . ?
C17A C16A C15A 118.3(11) . . ?
C17A C16A H16A 120.9 . . ?
C15A C16A H16A 120.9 . . ?
C16A C17A C18A 122.9(10) . . ?
C16A C17A H17A 118.5 . . ?
C18A C17A H17A 118.5 . . ?
C19A C18A C17A 118.3(11) . . ?
C19A C18A H18A 120.8 . . ?
C17A C18A H18A 120.8 . . ?
C18A C19A C14A 119.3(11) . . ?
C18A C19A H19A 120.3 . . ?
C14A C19A H19A 120.3 . . ?
C5 C20 N9 121.7(3) . . ?
C5 C20 N6 122.5(3) . . ?
N9 C20 N6 115.8(3) . . ?
N5 C21 N6 123.0(4) . . ?
N5 C21 C34 118.2(4) . . ?
N6 C21 C34 118.8(3) . . ?
C27 C22 C23 119.6(4) . . ?
C27 C22 N6 121.5(4) . . ?
C23 C22 N6 118.9(4) . . ?
C24 C23 C22 119.9(4) . . ?
C24 C23 N4 123.2(4) . . ?
C22 C23 N4 117.0(4) . . ?
C23 C24 C25 119.6(4) . . ?
C23 C24 H24 120.2 . . ?
C25 C24 H24 120.2 . . ?
C26 C25 C24 120.9(5) . . ?
C26 C25 C40 121.6(5) . . ?
C24 C25 C40 117.5(5) . . ?
C25 C26 C27 119.5(4) . . ?
C25 C26 H26 120.3 . . ?
C27 C26 H26 120.3 . . ?
C22 C27 C26 120.5(4) . . ?
C22 C27 H27 119.7 . . ?
C26 C27 H27 119.7 . . ?
C33 C28 C29 121.3(7) . . ?
C33 C28 N4 119.4(11) . . ?
C29 C28 N4 119.3(10) . . ?
C28 C29 C30 117.9(6) . . ?
C28 C29 H29 121.0 . . ?
C30 C29 H29 121.0 . . ?
C31 C30 C29 120.6(6) . . ?
C31 C30 H30 119.7 . . ?
C29 C30 H30 119.7 . . ?
C30 C31 C32 120.0(7) . . ?
C30 C31 H31 120.0 . . ?
C32 C31 H31 120.0 . . ?
C31 C32 C33 119.9(9) . . ?
C31 C32 H32 120.1 . . ?
C33 C32 H32 120.1 . . ?
C28 C33 C32 120.3(9) . . ?
C28 C33 H33 119.9 . . ?
C32 C33 H33 119.9 . . ?
C29A C28A N4 135(6) . . ?
C29A C28A C33A 98(4) . . ?
N4 C28A C33A 126(5) . . ?
C28A C29A C30A 130(5) . . ?
C28A C29A H29A 115.2 . . ?
C30A C29A H29A 115.2 . . ?
C31A C30A C29A 121(5) . . ?
C31A C30A H30A 119.4 . . ?
C29A C30A H30A 119.4 . . ?
C32A C31A C30A 121(6) . . ?
C32A C31A H31A 119.6 . . ?
C30A C31A H31A 119.6 . . ?
C31A C32A C33A 118(7) . . ?
C31A C32A H32A 121.2 . . ?
C33A C32A H32A 121.2 . . ?
C32A C33A C28A 125(6) . . ?
C32A C33A H33A 117.3 . . ?
C28A C33A H33A 117.3 . . ?
C35 C34 C39 118.5(4) . . ?
C35 C34 C21 122.4(4) . . ?
C39 C34 C21 119.1(4) . . ?
C36 C35 C34 120.5(4) . . ?
C36 C35 H35 119.8 . . ?
C34 C35 H35 119.8 . . ?
C35 C36 C37 121.2(5) . . ?
C35 C36 H36 119.4 . . ?
C37 C36 H36 119.4 . . ?
C36 C37 C38 118.6(5) . . ?
C36 C37 H37 120.7 . . ?
C38 C37 H37 120.7 . . ?
C39 C38 C37 121.0(5) . . ?
C39 C38 H38 119.5 . . ?
C37 C38 H38 119.5 . . ?
C38 C39 C34 120.2(5) . . ?
C38 C39 H39 119.9 . . ?
C34 C39 H39 119.9 . . ?
F3 C40 F1 107.2(5) . . ?
F3 C40 F2 104.2(4) . . ?
F1 C40 F2 105.2(5) . . ?
F3 C40 C25 113.6(5) . . ?
F1 C40 C25 113.0(4) . . ?
F2 C40 C25 112.9(5) . . ?
N8 C41 N9 124.2(4) . . ?
N8 C41 C54 115.9(4) . . ?
N9 C41 C54 119.9(3) . . ?
C47 C42 C43 120.3(4) . . ?
C47 C42 N9 121.5(3) . . ?
C43 C42 N9 118.2(4) . . ?
N7 C43 C42 117.4(4) . . ?
N7 C43 C44 123.7(4) . . ?
C42 C43 C44 118.9(4) . . ?
C45 C44 C43 120.1(4) . . ?
C45 C44 H44 120.0 . . ?
C43 C44 H44 120.0 . . ?
C44 C45 C46 121.2(4) . . ?
C44 C45 C60 119.5(4) . . ?
C46 C45 C60 119.3(4) . . ?
C45 C46 C47 119.4(4) . . ?
C45 C46 H46 120.3 . . ?
C47 C46 H46 120.3 . . ?
C46 C47 C42 120.1(4) . . ?
C46 C47 H47 119.9 . . ?
C42 C47 H47 119.9 . . ?
C49 C48 C53 119.9(12) . . ?
C49 C48 N7 123(2) . . ?
C53 C48 N7 117(2) . . ?
C48 C49 C50 120.7(18) . . ?
C48 C49 H49 119.6 . . ?
C50 C49 H49 119.6 . . ?
C49 C50 C51 119.5(14) . . ?
C49 C50 H50 120.3 . . ?
C51 C50 H50 120.3 . . ?
C52 C51 C50 121.3(11) . . ?
C52 C51 H51 119.3 . . ?
C50 C51 H51 119.3 . . ?
C51 C52 C53 119.4(11) . . ?
C51 C52 H52 120.3 . . ?
C53 C52 H52 120.3 . . ?
C52 C53 C48 119.2(11) . . ?
C52 C53 H53 120.4 . . ?
C48 C53 H53 120.4 . . ?
C53A C48A C49A 121.0(14) . . ?
C53A C48A N7 129(3) . . ?
C49A C48A N7 110(2) . . ?
C50A C49A C48A 117.7(16) . . ?
C50A C49A H49A 121.2 . . ?
C48A C49A H49A 121.2 . . ?
C51A C50A C49A 121.0(18) . . ?
C51A C50A H50A 119.5 . . ?
C49A C50A H50A 119.5 . . ?
C50A C51A C52A 118.0(17) . . ?
C50A C51A H51A 121.0 . . ?
C52A C51A H51A 121.0 . . ?
C51A C52A C53A 121.5(14) . . ?
C51A C52A H52A 119.3 . . ?
C53A C52A H52A 119.3 . . ?
C48A C53A C52A 119.8(18) . . ?
C48A C53A H53A 120.1 . . ?
C52A C53A H53A 120.1 . . ?
C55 C54 C59 118.4(4) . . ?
C55 C54 C41 119.1(4) . . ?
C59 C54 C41 122.5(4) . . ?
C56 C55 C54 121.4(5) . . ?
C56 C55 H55 119.3 . . ?
C54 C55 H55 119.3 . . ?
C55 C56 C57 119.7(5) . . ?
C55 C56 H56 120.1 . . ?
C57 C56 H56 120.1 . . ?
C58 C57 C56 120.0(5) . . ?
C58 C57 H57 120.0 . . ?
C56 C57 H57 120.0 . . ?
C57 C58 C59 120.5(5) . . ?
C57 C58 H58 119.8 . . ?
C59 C58 H58 119.8 . . ?
C58 C59 C54 120.1(5) . . ?
C58 C59 H59 120.0 . . ?
C54 C59 H59 120.0 . . ?
F5A C60 F4A 110.9(9) . . ?
F5 C60 F4 110.1(7) . . ?
F5A C60 F6A 105.5(9) . . ?
F4A C60 F6A 102.1(8) . . ?
F5 C60 F6 103.8(7) . . ?
F4 C60 F6 99.1(5) . . ?
F5A C60 C45 114.6(8) . . ?
F5 C60 C45 116.9(5) . . ?
F4A C60 C45 113.0(7) . . ?
F4 C60 C45 114.0(5) . . ?
F6A C60 C45 109.9(5) . . ?
F6 C60 C45 111.1(5) . . ?
C1S Cl1S C1S 76.9(9) 2_756 . ?
Cl1S C1S Cl1S 98.1(7) 2_756 . ?
Cl1S C1S H1SA 112.1 2_756 . ?
Cl1S C1S H1SA 112.1 . . ?
Cl1S C1S H1SB 112.1 2_756 . ?
Cl1S C1S H1SB 112.1 . . ?
H1SA C1S H1SB 109.8 . . ?
C9 C8 C13 120.3(4) . . ?
C9 C8 N1 121.1(4) . . ?
C13 C8 N1 118.6(4) . . ?
C11 C12 C13 120.7(5) . . ?
C11 C12 H12 119.6 . . ?
C13 C12 H12 119.6 . . ?
C8 C13 C12 118.9(5) . . ?
C8 C13 H13 120.5 . . ?
C12 C13 H13 120.5 . . ?
C8 C9 C10 119.8(5) . . ?
C8 C9 H9 120.1 . . ?
C10 C9 H9 120.1 . . ?
C12 C11 C10 120.0(5) . . ?
C12 C11 H11 120.0 . . ?
C10 C11 H11 120.0 . . ?
C11 C10 C9 120.2(5) . . ?
C11 C10 H10 119.9 . . ?
C9 C10 H10 119.9 . . ?

loop_
_geom_bond_atom_site_label_1
_geom_bond_atom_site_label_2
_geom_bond_distance
_geom_bond_site_symmetry_2
_geom_bond_publ_flag
F1 C40 1.338(6) . ?
F2 C40 1.344(6) . ?
F3 C40 1.328(6) . ?
F4 C60 1.317(8) . ?
F5 C60 1.265(8) . ?
F6 C60 1.390(7) . ?
F4A C60 1.297(9) . ?
F5A C60 1.246(10) . ?
F6A C60 1.380(9) . ?
N1 N2 1.357(5) . ?
N1 C3 1.386(5) . ?
N1 C8 1.442(5) . ?
N2 C1 1.295(6) . ?
N3 C2 1.316(5) . ?
N3 C1 1.384(6) . ?
N4 N5 1.374(5) . ?
N4 C23 1.412(6) . ?
N4 C28 1.429(7) . ?
N4 C28A 1.438(19) . ?
N5 C21 1.289(5) . ?
N6 C22 1.425(6) . ?
N6 C21 1.435(5) . ?
N6 C20 1.442(5) . ?
N7 C43 1.395(6) . ?
N7 N8 1.407(5) . ?
N7 C48 1.420(12) . ?
N7 C48A 1.424(13) . ?
N8 C41 1.285(5) . ?
N9 C41 1.409(6) . ?
N9 C42 1.431(5) . ?
N9 C20 1.439(5) . ?
C1 C14A 1.492(9) . ?
C1 C14 1.528(11) . ?
C2 C7 1.431(6) . ?
C2 C3 1.450(6) . ?
C3 C4 1.359(6) . ?
C4 C5 1.438(6) . ?
C4 H4 0.9500 . ?
C5 C20 1.356(6) . ?
C5 C6 1.462(5) . ?
C6 C7 1.340(6) . ?
C6 H6 0.9500 . ?
C7 H7 0.9500 . ?
C14 C15 1.3900 . ?
C14 C19 1.3900 . ?
C15 C16 1.3900 . ?
C15 H15 0.9500 . ?
C16 C17 1.3900 . ?
C16 H16 0.9500 . ?
C17 C18 1.3900 . ?
C17 H17 0.9500 . ?
C18 C19 1.3900 . ?
C18 H18 0.9500 . ?
C19 H19 0.9500 . ?
C14A C15A 1.386(15) . ?
C14A C19A 1.409(16) . ?
C15A C16A 1.400(14) . ?
C15A H15A 0.9500 . ?
C16A C17A 1.362(19) . ?
C16A H16A 0.9500 . ?
C17A C18A 1.415(18) . ?
C17A H17A 0.9500 . ?
C18A C19A 1.383(13) . ?
C18A H18A 0.9500 . ?
C19A H19A 0.9500 . ?
C21 C34 1.467(6) . ?
C22 C27 1.381(6) . ?
C22 C23 1.403(6) . ?
C23 C24 1.382(7) . ?
C24 C25 1.393(7) . ?
C24 H24 0.9500 . ?
C25 C26 1.374(7) . ?
C25 C40 1.483(8) . ?
C26 C27 1.390(7) . ?
C26 H26 0.9500 . ?
C27 H27 0.9500 . ?
C28 C33 1.329(18) . ?
C28 C29 1.392(15) . ?
C29 C30 1.396(8) . ?
C29 H29 0.9500 . ?
C30 C31 1.361(11) . ?
C30 H30 0.9500 . ?
C31 C32 1.366(14) . ?
C31 H31 0.9500 . ?
C32 C33 1.391(12) . ?
C32 H32 0.9500 . ?
C33 H33 0.9500 . ?
C28A C29A 1.30(7) . ?
C28A C33A 1.65(9) . ?
C29A C30A 1.41(6) . ?
C29A H29A 0.9500 . ?
C30A C31A 1.27(7) . ?
C30A H30A 0.9500 . ?
C31A C32A 1.27(9) . ?
C31A H31A 0.9500 . ?
C32A C33A 1.31(7) . ?
C32A H32A 0.9500 . ?
C33A H33A 0.9500 . ?
C34 C35 1.390(6) . ?
C34 C39 1.401(6) . ?
C35 C36 1.375(7) . ?
C35 H35 0.9500 . ?
C36 C37 1.377(7) . ?
C36 H36 0.9500 . ?
C37 C38 1.390(8) . ?
C37 H37 0.9500 . ?
C38 C39 1.373(7) . ?
C38 H38 0.9500 . ?
C39 H39 0.9500 . ?
C41 C54 1.489(6) . ?
C42 C47 1.385(6) . ?
C42 C43 1.396(6) . ?
C43 C44 1.397(6) . ?
C44 C45 1.368(7) . ?
C44 H44 0.9500 . ?
C45 C46 1.382(6) . ?
C45 C60 1.489(7) . ?
C46 C47 1.383(6) . ?
C46 H46 0.9500 . ?
C47 H47 0.9500 . ?
C48 C49 1.37(3) . ?
C48 C53 1.41(3) . ?
C49 C50 1.38(2) . ?
C49 H49 0.9500 . ?
C50 C51 1.39(2) . ?
C50 H50 0.9500 . ?
C51 C52 1.366(18) . ?
C51 H51 0.9500 . ?
C52 C53 1.406(13) . ?
C52 H52 0.9500 . ?
C53 H53 0.9500 . ?
C48A C53A 1.31(3) . ?
C48A C49A 1.41(4) . ?
C49A C50A 1.40(2) . ?
C49A H49A 0.9500 . ?
C50A C51A 1.36(3) . ?
C50A H50A 0.9500 . ?
C51A C52A 1.36(3) . ?
C51A H51A 0.9500 . ?
C52A C53A 1.39(2) . ?
C52A H52A 0.9500 . ?
C53A H53A 0.9500 . ?
C54 C55 1.385(7) . ?
C54 C59 1.398(6) . ?
C55 C56 1.377(7) . ?
C55 H55 0.9500 . ?
C56 C57 1.382(7) . ?
C56 H56 0.9500 . ?
C57 C58 1.375(7) . ?
C57 H57 0.9500 . ?
C58 C59 1.384(6) . ?
C58 H58 0.9500 . ?
C59 H59 0.9500 . ?
Cl1S C1S 1.746(15) 2_756 ?
Cl1S C1S 2.013(13) . ?
C1S H1SA 0.9900 . ?
C1S H1SB 0.9900 . ?
C8 C9 1.356(7) . ?
C8 C13 1.372(6) . ?
C12 C11 1.346(7) . ?
C12 C13 1.388(7) . ?
C12 H12 0.9500 . ?
C13 H13 0.9500 . ?
C9 C10 1.382(7) . ?
C9 H9 0.9500 . ?
C11 C10 1.359(7) . ?
C11 H11 0.9500 . ?
C10 H10 0.9500 . ?

loop_
_geom_torsion_atom_site_label_1
_geom_torsion_atom_site_label_2
_geom_torsion_atom_site_label_3
_geom_torsion_atom_site_label_4
_geom_torsion
_geom_torsion_site_symmetry_1
_geom_torsion_site_symmetry_2
_geom_torsion_site_symmetry_3
_geom_torsion_site_symmetry_4
_geom_torsion_publ_flag
C3 N1 N2 C1 6.1(6) . . . . ?
C8 N1 N2 C1 -173.4(4) . . . . ?
C23 N4 N5 C21 27.1(6) . . . . ?
C28 N4 N5 C21 -173.8(6) . . . . ?
C28A N4 N5 C21 171(3) . . . . ?
C43 N7 N8 C41 29.0(5) . . . . ?
C48 N7 N8 C41 176.5(15) . . . . ?
C48A N7 N8 C41 -171.4(18) . . . . ?
N1 N2 C1 N3 5.1(7) . . . . ?
N1 N2 C1 C14A -169.6(9) . . . . ?
N1 N2 C1 C14 175.0(11) . . . . ?
C2 N3 C1 N2 -9.3(7) . . . . ?
C2 N3 C1 C14A 165.0(10) . . . . ?
C2 N3 C1 C14 179.4(10) . . . . ?
C1 N3 C2 C7 -178.1(4) . . . . ?
C1 N3 C2 C3 2.7(7) . . . . ?
N2 N1 C3 C4 168.3(4) . . . . ?
C8 N1 C3 C4 -12.3(6) . . . . ?
N2 N1 C3 C2 -11.3(6) . . . . ?
C8 N1 C3 C2 168.1(4) . . . . ?
N3 C2 C3 C4 -173.0(4) . . . . ?
C7 C2 C3 C4 7.8(6) . . . . ?
N3 C2 C3 N1 6.7(6) . . . . ?
C7 C2 C3 N1 -172.6(4) . . . . ?
N1 C3 C4 C5 178.3(4) . . . . ?
C2 C3 C4 C5 -2.1(6) . . . . ?
C3 C4 C5 C20 172.7(4) . . . . ?
C3 C4 C5 C6 -5.1(6) . . . . ?
C20 C5 C6 C7 -171.0(4) . . . . ?
C4 C5 C6 C7 6.9(6) . . . . ?
C5 C6 C7 C2 -1.2(7) . . . . ?
N3 C2 C7 C6 174.7(4) . . . . ?
C3 C2 C7 C6 -6.0(7) . . . . ?
N2 C1 C14 C15 -167.8(10) . . . . ?
N3 C1 C14 C15 3.7(15) . . . . ?
N2 C1 C14 C19 19.4(17) . . . . ?
N3 C1 C14 C19 -169.1(12) . . . . ?
C19 C14 C15 C16 0.0 . . . . ?
C1 C14 C15 C16 -172.5(17) . . . . ?
C14 C15 C16 C17 0.0 . . . . ?
C15 C16 C17 C18 0.0 . . . . ?
C16 C17 C18 C19 0.0 . . . . ?
C17 C18 C19 C14 0.0 . . . . ?
C15 C14 C19 C18 0.0 . . . . ?
C1 C14 C19 C18 173.2(15) . . . . ?
N2 C1 C14A C15A -151.6(9) . . . . ?
N3 C1 C14A C15A 33.4(16) . . . . ?
N2 C1 C14A C19A 29.6(15) . . . . ?
N3 C1 C14A C19A -145.4(11) . . . . ?
C19A C14A C15A C16A 1.0(17) . . . . ?
C1 C14A C15A C16A -177.8(12) . . . . ?
C14A C15A C16A C17A -1.3(17) . . . . ?
C15A C16A C17A C18A 1.7(18) . . . . ?
C16A C17A C18A C19A -1.8(19) . . . . ?
C17A C18A C19A C14A 1.3(18) . . . . ?
C15A C14A C19A C18A -1.0(18) . . . . ?
C1 C14A C19A C18A 177.7(11) . . . . ?
C4 C5 C20 N9 178.3(4) . . . . ?
C6 C5 C20 N9 -4.0(6) . . . . ?
C4 C5 C20 N6 -1.7(7) . . . . ?
C6 C5 C20 N6 176.1(4) . . . . ?
C41 N9 C20 C5 117.3(4) . . . . ?
C42 N9 C20 C5 -92.6(5) . . . . ?
C41 N9 C20 N6 -62.8(5) . . . . ?
C42 N9 C20 N6 87.3(4) . . . . ?
C22 N6 C20 C5 -93.8(5) . . . . ?
C21 N6 C20 C5 127.5(4) . . . . ?
C22 N6 C20 N9 86.3(4) . . . . ?
C21 N6 C20 N9 -52.4(5) . . . . ?
N4 N5 C21 N6 -4.4(6) . . . . ?
N4 N5 C21 C34 177.5(3) . . . . ?
C22 N6 C21 N5 -19.3(5) . . . . ?
C20 N6 C21 N5 120.3(4) . . . . ?
C22 N6 C21 C34 158.8(3) . . . . ?
C20 N6 C21 C34 -61.6(5) . . . . ?
C21 N6 C22 C27 -161.0(4) . . . . ?
C20 N6 C22 C27 60.4(5) . . . . ?
C21 N6 C22 C23 20.6(5) . . . . ?
C20 N6 C22 C23 -118.0(4) . . . . ?
C27 C22 C23 C24 1.0(6) . . . . ?
N6 C22 C23 C24 179.5(4) . . . . ?
C27 C22 C23 N4 -178.5(4) . . . . ?
N6 C22 C23 N4 0.0(5) . . . . ?
N5 N4 C23 C24 156.0(4) . . . . ?
C28 N4 C23 C24 -0.7(9) . . . . ?
C28A N4 C23 C24 10(3) . . . . ?
N5 N4 C23 C22 -24.6(5) . . . . ?
C28 N4 C23 C22 178.7(7) . . . . ?
C28A N4 C23 C22 -171(3) . . . . ?
C22 C23 C24 C25 -3.1(6) . . . . ?
N4 C23 C24 C25 176.3(4) . . . . ?
C23 C24 C25 C26 2.2(7) . . . . ?
C23 C24 C25 C40 -174.4(4) . . . . ?
C24 C25 C26 C27 0.8(7) . . . . ?
C40 C25 C26 C27 177.2(4) . . . . ?
C23 C22 C27 C26 2.1(6) . . . . ?
N6 C22 C27 C26 -176.4(4) . . . . ?
C25 C26 C27 C22 -3.0(7) . . . . ?
N5 N4 C28 C33 140.5(10) . . . . ?
C23 N4 C28 C33 -61.5(12) . . . . ?
N5 N4 C28 C29 -38.3(9) . . . . ?
C23 N4 C28 C29 119.7(9) . . . . ?
C33 C28 C29 C30 -1.0(14) . . . . ?
N4 C28 C29 C30 177.9(7) . . . . ?
C28 C29 C30 C31 1.5(13) . . . . ?
C29 C30 C31 C32 -1.0(17) . . . . ?
C30 C31 C32 C33 -0.1(19) . . . . ?
C29 C28 C33 C32 -0.1(18) . . . . ?
N4 C28 C33 C32 -178.9(10) . . . . ?
C31 C32 C33 C28 0.6(19) . . . . ?
N5 N4 C28A C29A -70(10) . . . . ?
C23 N4 C28A C29A 77(10) . . . . ?
N5 N4 C28A C33A 120(7) . . . . ?
C23 N4 C28A C33A -94(7) . . . . ?
N4 C28A C29A C30A 166(7) . . . . ?
C33A C28A C29A C30A -21(11) . . . . ?
C28A C29A C30A C31A 19(13) . . . . ?
C29A C30A C31A C32A -13(12) . . . . ?
C30A C31A C32A C33A 18(14) . . . . ?
C31A C32A C33A C28A -26(16) . . . . ?
C29A C28A C33A C32A 26(12) . . . . ?
N4 C28A C33A C32A -161(9) . . . . ?
N5 C21 C34 C35 157.6(4) . . . . ?
N6 C21 C34 C35 -20.6(6) . . . . ?
N5 C21 C34 C39 -21.5(6) . . . . ?
N6 C21 C34 C39 160.3(4) . . . . ?
C39 C34 C35 C36 -0.9(6) . . . . ?
C21 C34 C35 C36 179.9(4) . . . . ?
C34 C35 C36 C37 1.1(7) . . . . ?
C35 C36 C37 C38 -0.3(7) . . . . ?
C36 C37 C38 C39 -0.8(7) . . . . ?
C37 C38 C39 C34 1.0(7) . . . . ?
C35 C34 C39 C38 -0.1(6) . . . . ?
C21 C34 C39 C38 179.1(4) . . . . ?
C26 C25 C40 F3 0.5(7) . . . . ?
C24 C25 C40 F3 177.1(4) . . . . ?
C26 C25 C40 F1 -121.9(5) . . . . ?
C24 C25 C40 F1 54.6(6) . . . . ?
C26 C25 C40 F2 118.8(5) . . . . ?
C24 C25 C40 F2 -64.6(6) . . . . ?
N7 N8 C41 N9 -7.8(6) . . . . ?
N7 N8 C41 C54 174.4(3) . . . . ?
C42 N9 C41 N8 -15.3(5) . . . . ?
C20 N9 C41 N8 135.5(4) . . . . ?
C42 N9 C41 C54 162.4(3) . . . . ?
C20 N9 C41 C54 -46.8(5) . . . . ?
C41 N9 C42 C47 -163.5(4) . . . . ?
C20 N9 C42 C47 45.4(5) . . . . ?
C41 N9 C42 C43 17.8(5) . . . . ?
C20 N9 C42 C43 -133.3(4) . . . . ?
N8 N7 C43 C42 -25.7(5) . . . . ?
C48 N7 C43 C42 -172.8(15) . . . . ?
C48A N7 C43 C42 179(2) . . . . ?
N8 N7 C43 C44 156.0(4) . . . . ?
C48 N7 C43 C44 8.9(16) . . . . ?
C48A N7 C43 C44 1(2) . . . . ?
C47 C42 C43 N7 -177.0(3) . . . . ?
N9 C42 C43 N7 1.7(5) . . . . ?
C47 C42 C43 C44 1.4(6) . . . . ?
N9 C42 C43 C44 -179.9(3) . . . . ?
N7 C43 C44 C45 175.6(4) . . . . ?
C42 C43 C44 C45 -2.7(6) . . . . ?
C43 C44 C45 C46 2.0(7) . . . . ?
C43 C44 C45 C60 -176.0(4) . . . . ?
C44 C45 C46 C47 0.1(7) . . . . ?
C60 C45 C46 C47 178.1(4) . . . . ?
C45 C46 C47 C42 -1.4(6) . . . . ?
C43 C42 C47 C46 0.6(6) . . . . ?
N9 C42 C47 C46 -178.1(4) . . . . ?
C43 N7 C48 C49 -94(3) . . . . ?
N8 N7 C48 C49 118(2) . . . . ?
C43 N7 C48 C53 87.3(19) . . . . ?
N8 N7 C48 C53 -61(2) . . . . ?
C53 C48 C49 C50 0(4) . . . . ?
N7 C48 C49 C50 -179(2) . . . . ?
C48 C49 C50 C51 -1(3) . . . . ?
C49 C50 C51 C52 1(3) . . . . ?
C50 C51 C52 C53 0(2) . . . . ?
C51 C52 C53 C48 0(2) . . . . ?
C49 C48 C53 C52 0(3) . . . . ?
N7 C48 C53 C52 179.7(14) . . . . ?
C43 N7 C48A C53A 118(3) . . . . ?
N8 N7 C48A C53A -40(4) . . . . ?
C43 N7 C48A C49A -60(3) . . . . ?
N8 N7 C48A C49A 143(2) . . . . ?
C53A C48A C49A C50A 3(5) . . . . ?
N7 C48A C49A C50A -179(2) . . . . ?
C48A C49A C50A C51A -6(4) . . . . ?
C49A C50A C51A C52A 10(4) . . . . ?
C50A C51A C52A C53A -11(5) . . . . ?
C49A C48A C53A C52A -5(5) . . . . ?
N7 C48A C53A C52A 178(3) . . . . ?
C51A C52A C53A C48A 9(4) . . . . ?
N8 C41 C54 C55 -32.0(5) . . . . ?
N9 C41 C54 C55 150.1(4) . . . . ?
N8 C41 C54 C59 148.8(4) . . . . ?
N9 C41 C54 C59 -29.1(6) . . . . ?
C59 C54 C55 C56 -0.1(6) . . . . ?
C41 C54 C55 C56 -179.4(4) . . . . ?
C54 C55 C56 C57 0.3(7) . . . . ?
C55 C56 C57 C58 -0.4(7) . . . . ?
C56 C57 C58 C59 0.4(7) . . . . ?
C57 C58 C59 C54 -0.3(6) . . . . ?
C55 C54 C59 C58 0.1(6) . . . . ?
C41 C54 C59 C58 179.3(4) . . . . ?
C44 C45 C60 F5A -97.7(13) . . . . ?
C46 C45 C60 F5A 84.3(13) . . . . ?
C44 C45 C60 F5 86.4(10) . . . . ?
C46 C45 C60 F5 -91.6(10) . . . . ?
C44 C45 C60 F4A 30.6(11) . . . . ?
C46 C45 C60 F4A -147.4(9) . . . . ?
C44 C45 C60 F4 -143.3(6) . . . . ?
C46 C45 C60 F4 38.7(8) . . . . ?
C44 C45 C60 F6A 143.8(10) . . . . ?
C46 C45 C60 F6A -34.2(11) . . . . ?
C44 C45 C60 F6 -32.4(8) . . . . ?
C46 C45 C60 F6 149.6(7) . . . . ?
N2 N1 C8 C9 -85.7(5) . . . . ?
C3 N1 C8 C9 94.8(5) . . . . ?
N2 N1 C8 C13 91.8(5) . . . . ?
C3 N1 C8 C13 -87.6(5) . . . . ?
C9 C8 C13 C12 1.2(8) . . . . ?
N1 C8 C13 C12 -176.4(5) . . . . ?
C11 C12 C13 C8 -0.4(9) . . . . ?
C13 C8 C9 C10 -0.7(8) . . . . ?
N1 C8 C9 C10 176.8(5) . . . . ?
C13 C12 C11 C10 -1.0(9) . . . . ?
C12 C11 C10 C9 1.6(9) . . . . ?
C8 C9 C10 C11 -0.7(10) . . . . ?
